data_2005430
loop_
_publ_author_name
'Hall, V. J.'
'Tiekink, E. R. T.'

_publ_section_title
;
 Benzyltrichloro(1,10-phenanthroline-<i>N</i>,<i>N</i>')tin(IV) Benzene
 Solvate (1/1)
;
_journal_issue 9
_journal_name_full 'Acta Crystallographica Section C'
_journal_page_first 2141
_journal_page_last 2143
_journal_paper_doi 10.1107/S0108270195009334
_journal_volume 52
_journal_year 1996
_chemical_formula_moiety 'C25 H21 Cl3 N2 Sn1'
_chemical_formula_sum 'C25 H21 Cl3 N2 Sn'
_chemical_formula_weight 574.50
_space_group_IT_number 14
_symmetry_cell_setting monoclinic
_symmetry_space_group_name_Hall '-P 2ybc'
_symmetry_space_group_name_H-M 'P 1 21/c 1'
_audit_creation_method 'from TEXRAY.INF file'
_cell_angle_alpha 90
_cell_angle_beta 110.40(2)
_cell_angle_gamma 90
_cell_formula_units_Z 4
_cell_length_a 10.941(3)
_cell_length_b 17.658(5)
_cell_length_c 13.516(2)
_cell_measurement_reflns_used 25
_cell_measurement_temperature 293
_cell_measurement_theta_max 24.5
_cell_measurement_theta_min 23.0
_cell_volume 2447.5(11)
_computing_cell_refinement 'MSC/AFC Diffractometer Control Software'
_computing_data_collection
;
MSC/AFC Diffractometer Control Software
(Molecular Structure Corporation, 1988)
;
_computing_data_reduction 'TEXSAN (Molecular Structure Corporation, 1992)'
_computing_publication_material TEXSAN
_computing_structure_refinement TEXSAN
_computing_structure_solution 'SHELXS86 (Sheldrick, 1985)'
_diffrn_ambient_temperature 293
_diffrn_measurement_device 'Rigaku AFC-6R'
_diffrn_measurement_method \w/2\q
_diffrn_radiation_monochromator graphite
_diffrn_radiation_source 'Rigaku rotating anode'
_diffrn_radiation_type MoK\a
_diffrn_radiation_wavelength 0.7107
_diffrn_reflns_av_R_equivalents 0.066
_diffrn_reflns_limit_h_max 14
_diffrn_reflns_limit_h_min 0
_diffrn_reflns_limit_k_max 22
_diffrn_reflns_limit_k_min 0
_diffrn_reflns_limit_l_max 16
_diffrn_reflns_limit_l_min -17
_diffrn_reflns_number 6103
_diffrn_reflns_theta_max 27.5
_diffrn_reflns_theta_min 1.5
_diffrn_standards_decay_% -0.17
_diffrn_standards_interval_count 400
_diffrn_standards_number 3
_exptl_absorpt_coefficient_mu 1.386
_exptl_absorpt_correction_T_max 1.000
_exptl_absorpt_correction_T_min 0.959
_exptl_absorpt_correction_type refdelf
_exptl_absorpt_process_details 'DIFABS (Walker & Stuart, 1983)'
_exptl_crystal_colour yellow
_exptl_crystal_density_diffrn 1.559
_exptl_crystal_description block
_exptl_crystal_F_000 1144.00
_exptl_crystal_size_max 0.47
_exptl_crystal_size_mid 0.32
_exptl_crystal_size_min 0.15
_refine_diff_density_max 0.36
_refine_diff_density_min -0.59
_refine_ls_extinction_method none
_refine_ls_goodness_of_fit_all 1.556
_refine_ls_goodness_of_fit_obs 1.753
_refine_ls_hydrogen_treatment noref
_refine_ls_matrix_type full
_refine_ls_number_parameters 280
_refine_ls_number_reflns 3817
_refine_ls_number_restraints 0
_refine_ls_R_factor_all 0.0849
_refine_ls_R_factor_obs 0.040
_refine_ls_shift/esd_max 0.0546
_refine_ls_structure_factor_coef F
_refine_ls_weighting_scheme 'sigma; w = 1/\s^2^(F)'
_refine_ls_wR_factor_all 0.0371
_refine_ls_wR_factor_obs 0.034
_reflns_number_observed 3817
_reflns_number_total 5811
_reflns_observed_criterion I>=2.0\s(I)
_cod_data_source_file ta1046.cif
_cod_data_source_block bzsnphen
_cod_original_cell_volume 2447.0(10)
_cod_original_sg_symbol_H-M 'P 21/c'
_cod_original_formula_sum 'C25 H21 Cl3 N2 Sn1'
_cod_database_code 2005430

loop_
_symmetry_equiv_pos_as_xyz
+x,+y,+z
-x,1/2+y,1/2-z
-x,-y,-z
+x,1/2-y,1/2+z

loop_
_atom_site_aniso_label
_atom_site_aniso_U_11
_atom_site_aniso_U_22
_atom_site_aniso_U_33
_atom_site_aniso_U_12
_atom_site_aniso_U_13
_atom_site_aniso_U_23
Sn 0.04550(10) 0.0458(2) 0.0400(2) -0.0018(2) 0.01690(10) 0.0014(2)
Cl(1) 0.0839(9) 0.0950(10) 0.0454(7) -0.0072(8) 0.0266(6) 0.0131(7)
Cl(2) 0.0507(7) 0.1100(10) 0.0940(10) 0.0102(8) 0.0258(7) -0.0013(9)
Cl(3) 0.0654(7) 0.0478(8) 0.0678(8) -0.0040(6) 0.0202(6) -0.0011(6)
N(1) 0.056(2) 0.039(2) 0.036(2) 0.002(2) 0.013(2) 0.002(2)
N(2) 0.047(2) 0.047(2) 0.038(2) -0.005(2) 0.016(2) -0.001(2)
C(1) 0.114(4) 0.053(3) 0.073(3) -0.003(3) 0.054(3) -0.012(3)
C(2) 0.069(3) 0.040(3) 0.046(3) -0.002(2) 0.015(2) -0.013(2)
C(3) 0.082(4) 0.050(3) 0.061(3) 0.000(3) 0.014(3) -0.005(3)
C(4) 0.150(6) 0.064(4) 0.073(4) 0.000(5) 0.045(4) 0.004(3)
C(5) 0.127(7) 0.075(5) 0.181(9) -0.025(5) 0.098(7) -0.014(5)
C(6) 0.070(4) 0.056(5) 0.204(9) -0.024(4) 0.039(5) -0.044(5)
C(7) 0.079(4) 0.046(3) 0.092(4) -0.004(3) -0.007(3) -0.018(3)
C(8) 0.062(3) 0.056(3) 0.049(3) 0.008(3) 0.008(2) 0.004(2)
C(9) 0.103(4) 0.066(4) 0.039(3) 0.017(3) 0.006(3) 0.013(3)
C(10) 0.121(5) 0.048(3) 0.044(3) 0.002(3) 0.036(3) 0.006(2)
C(11) 0.093(4) 0.031(3) 0.044(3) -0.006(2) 0.034(3) 0.002(2)
C(12) 0.063(3) 0.028(2) 0.037(2) -0.006(2) 0.021(2) -0.004(2)
C(13) 0.107(4) 0.047(3) 0.066(3) -0.009(3) 0.058(3) 0.000(3)
C(14) 0.077(4) 0.058(3) 0.083(4) -0.011(3) 0.052(3) -0.008(3)
C(15) 0.054(2) 0.032(3) 0.042(2) -0.008(2) 0.021(2) -0.008(2)
C(16) 0.055(3) 0.044(3) 0.060(3) -0.008(2) 0.029(2) -0.010(2)
C(17) 0.045(2) 0.092(4) 0.078(4) -0.003(3) 0.023(2) -0.005(3)
C(18) 0.043(3) 0.106(5) 0.065(3) 0.000(3) 0.009(2) 0.004(3)
C(19) 0.051(3) 0.080(4) 0.040(3) -0.003(3) 0.010(2) 0.003(2)
C(100) 0.113(7) 0.142(9) 0.103(7) -0.060(6) -0.012(5) 0.040(6)
C(101) 0.084(5) 0.097(7) 0.190(10) -0.009(5) 0.012(7) -0.040(7)
C(102) 0.131(9) 0.200(10) 0.104(7) -0.084(9) 0.024(6) -0.007(8)
C(103) 0.17(2) 0.110(10) 0.37(2) -0.047(10) -0.100(10) 0.120(10)
C(104) 0.22(2) 0.080(10) 0.79(7) 0.030(10) -0.15(3) -0.04(2)
C(105) 0.098(8) 0.28(2) 0.25(2) -0.010(10) 0.061(9) -0.15(2)

loop_
_atom_site_label
_atom_site_fract_x
_atom_site_fract_y
_atom_site_fract_z
_atom_site_U_iso_or_equiv
_atom_site_thermal_displace_type
Sn -0.25868(3) 0.05760(2) 0.72527(2) 0.04320(8) Uij
Cl(1) -0.2085(1) 0.01174(9) 0.90446(9) 0.0736(4) Uij
Cl(2) -0.4950(1) 0.06600(9) 0.6668(1) 0.0847(5) Uij
Cl(3) -0.2797(1) -0.07049(7) 0.6621(1) 0.0611(4) Uij
N(1) -0.2519(3) 0.0853(2) 0.5624(3) 0.045(1) Uij
N(2) -0.0465(3) 0.0472(2) 0.7357(3) 0.044(1) Uij
C(1) -0.2254(5) 0.1751(3) 0.7758(4) 0.074(2) Uij
C(2) -0.1529(5) 0.2227(3) 0.7264(3) 0.053(1) Uij
C(3) -0.2159(5) 0.2644(3) 0.6373(4) 0.067(2) Uij
C(4) -0.1494(8) 0.3094(4) 0.5919(5) 0.094(2) Uij
C(5) -0.0215(9) 0.3137(4) 0.6302(7) 0.116(3) Uij
C(6) 0.0480(6) 0.2745(4) 0.7186(7) 0.112(3) Uij
C(7) -0.0178(6) 0.2293(3) 0.7685(4) 0.082(2) Uij
C(8) -0.3548(4) 0.1011(3) 0.4769(4) 0.059(2) Uij
C(9) -0.3401(6) 0.1220(3) 0.3821(4) 0.074(2) Uij
C(10) -0.2186(6) 0.1258(3) 0.3756(4) 0.069(2) Uij
C(11) -0.1087(5) 0.1089(2) 0.4640(3) 0.053(1) Uij
C(12) -0.1308(4) 0.0886(2) 0.5561(3) 0.042(1) Uij
C(13) 0.0215(6) 0.1101(3) 0.4635(4) 0.066(2) Uij
C(14) 0.1230(5) 0.0922(3) 0.5495(4) 0.066(2) Uij
C(15) -0.0217(4) 0.0689(2) 0.6482(3) 0.042(1) Uij
C(16) 0.1055(4) 0.0710(2) 0.6456(4) 0.051(1) Uij
C(17) 0.2068(4) 0.0511(3) 0.7383(4) 0.071(2) Uij
C(18) 0.1814(4) 0.0301(3) 0.8251(4) 0.074(2) Uij
C(19) 0.0534(4) 0.0289(3) 0.8218(3) 0.059(1) Uij
C(100) -0.544(1) 0.1173(7) 0.0665(8) 0.133(4) Uij
C(101) -0.4995(8) 0.1172(6) -0.018(1) 0.134(4) Uij
C(102) -0.531(1) 0.179(1) -0.0815(8) 0.151(5) Uij
C(103) -0.605(2) 0.239(1) -0.051(2) 0.267(9) Uij
C(104) -0.646(3) 0.225(1) 0.031(3) 0.45(2) Uij
C(105) -0.615(1) 0.175(1) 0.077(1) 0.210(7) Uij
H(1a) -0.3083 0.1980 0.7622 0.0892 Uij
H(1b) -0.1786 0.1751 0.8497 0.0892 Uij
H(3a) -0.3082 0.2617 0.6066 0.0803 Uij
H(4a) -0.1964 0.3383 0.5313 0.1130 Uij
H(5a) 0.0228 0.3446 0.5959 0.1387 Uij
H(6a) 0.1405 0.2778 0.7461 0.1351 Uij
H(7a) 0.0297 0.2028 0.8314 0.0989 Uij
H(8a) -0.4398 0.0979 0.4804 0.0707 Uij
H(9a) -0.4146 0.1337 0.3222 0.0897 Uij
H(10a) -0.2086 0.1399 0.3110 0.0834 Uij
H(13a) 0.0362 0.1238 0.4007 0.0791 Uij
H(14a) 0.2086 0.0937 0.5467 0.0798 Uij
H(17a) 0.2944 0.0526 0.7403 0.0854 Uij
H(18a) 0.2505 0.0161 0.8878 0.0891 Uij
H(19a) 0.0364 0.0145 0.8835 0.0703 Uij
H(100a) -0.5240 0.0764 0.1154 0.1593 Uij
H(101a) -0.4498 0.0766 -0.0312 0.1607 Uij
H(102a) -0.5080 0.1834 -0.1426 0.1804 Uij
H(103a) -0.6225 0.2865 -0.0873 0.3202 Uij
H(104a) -0.7019 0.2597 0.0486 0.5316 Uij
H(105a) -0.6433 0.1708 0.1355 0.2493 Uij

loop_
_atom_type_symbol
_atom_type_scat_dispersion_real
_atom_type_scat_dispersion_imag
_atom_type_scat_source
C 0.003 0.002 'International Tables'
H 0.000 0.000 'International Tables'
Sn -0.654 1.425 'International Tables'
Cl 0.148 0.159 'International Tables'
N 0.006 0.003 'International Tables'

loop_
_geom_angle_atom_site_label_1
_geom_angle_atom_site_label_2
_geom_angle_atom_site_label_3
_geom_angle
_geom_angle_publ_flag
Cl(1) Sn Cl(2) 100.91(5) yes
Cl(1) Sn Cl(3) 90.04(5) yes
Cl(1) Sn N(1) 164.14(9) yes
Cl(1) Sn N(2) 92.29(9) yes
Cl(1) Sn C(1) 92.90(10) yes
Cl(2) Sn Cl(3) 89.00(5) yes
Cl(2) Sn N(1) 93.56(9) yes
Cl(2) Sn N(2) 165.57(9) yes
Cl(2) Sn C(1) 95.0(2) yes
Cl(3) Sn N(1) 83.71(9) yes
Cl(3) Sn N(2) 85.16(9) yes
Cl(3) Sn C(1) 174.60(10) yes
N(1) Sn N(2) 72.70(10) yes
N(1) Sn C(1) 92.3(2) yes
N(2) Sn C(1) 90.1(2) yes
Sn N(1) C(8) 125.5(3) yes
Sn N(1) C(12) 115.5(3) yes
C(8) N(1) C(12) 118.9(4) yes
Sn N(2) C(15) 115.5(3) yes
Sn N(2) C(19) 125.6(3) yes
C(15) N(2) C(19) 118.5(4) yes
Sn C(1) C(2) 117.4(3) yes
C(1) C(2) C(3) 121.3(5) no
C(1) C(2) C(7) 121.9(5) no
C(3) C(2) C(7) 116.7(5) no
C(2) C(3) C(4) 121.6(5) no
C(3) C(4) C(5) 121.3(7) no
C(4) C(5) C(6) 120.6(7) no
C(5) C(6) C(7) 119.4(6) no
C(2) C(7) C(6) 120.3(6) no
N(1) C(8) C(9) 121.3(5) no
C(8) C(9) C(10) 120.0(5) no
C(9) C(10) C(11) 120.0(4) no
C(10) C(11) C(12) 116.9(5) no
C(10) C(11) C(13) 123.7(4) no
C(12) C(11) C(13) 119.4(4) no
N(1) C(12) C(11) 122.9(4) no
N(1) C(12) C(15) 118.0(3) no
C(11) C(12) C(15) 119.0(4) no
C(11) C(13) C(14) 121.5(4) no
C(13) C(14) C(16) 121.3(4) no
N(2) C(15) C(12) 117.8(4) no
N(2) C(15) C(16) 122.0(4) no
C(12) C(15) C(16) 120.2(4) no
C(14) C(16) C(15) 118.5(4) no
C(14) C(16) C(17) 124.5(4) no
C(15) C(16) C(17) 117.0(4) no
C(16) C(17) C(18) 120.7(4) no
C(17) C(18) C(19) 119.2(5) no
N(2) C(19) C(18) 122.6(4) no
C(101) C(100) C(105) 118.0(10) no
C(100) C(101) C(102) 115.5(10) no
C(101) C(102) C(103) 116.0(10) no
C(102) C(103) C(104) 117.0(10) no
C(103) C(104) C(105) 119(4) no
C(100) C(105) C(104) 131(3) no

loop_
_geom_bond_atom_site_label_1
_geom_bond_atom_site_label_2
_geom_bond_distance
_geom_bond_publ_flag
Sn Cl(1) 2.4280(10) yes
Sn Cl(2) 2.4300(10) yes
Sn Cl(3) 2.4000(10) yes
Sn N(1) 2.281(3) yes
Sn N(2) 2.283(3) yes
Sn C(1) 2.175(5) yes
N(1) C(8) 1.332(5) yes
N(1) C(12) 1.358(5) yes
N(2) C(15) 1.357(5) yes
N(2) C(19) 1.329(5) yes
C(1) C(2) 1.466(6) yes
C(2) C(3) 1.375(6) no
C(2) C(7) 1.391(7) no
C(3) C(4) 1.360(7) no
C(4) C(5) 1.314(9) no
C(5) C(6) 1.361(10) no
C(6) C(7) 1.396(9) no
C(8) C(9) 1.394(6) no
C(9) C(10) 1.365(7) no
C(10) C(11) 1.401(7) no
C(11) C(12) 1.396(5) no
C(11) C(13) 1.426(7) no
C(12) C(15) 1.436(5) no
C(13) C(14) 1.335(7) no
C(14) C(16) 1.428(6) no
C(15) C(16) 1.405(5) no
C(16) C(17) 1.398(6) no
C(17) C(18) 1.349(7) no
C(18) C(19) 1.385(6) no
C(100) C(101) 1.400(10) no
C(100) C(105) 1.320(10) no
C(101) C(102) 1.350(10) no
C(102) C(103) 1.48(3) no
C(103) C(104) 1.37(6) no
C(104) C(105) 1.06(3) no
